data_4063373
loop_
_publ_author_name
'Kirillov, Evgeny'
'Marquet, Nicolas'
'Bader, Manuela'
'Razavi, Abbas'
'Belia, Vincenzo'
'Hampel, Frank'
'Roisnel, Thierry'
'Gladysz, John A.'
'Carpentier, Jean-Fran\,cois'

_publ_section_title
;
 Chiral-at-ansa-Bridged Group 4 Metallocene Complexes
 {(R1R2C)-(3,6-tBu2Flu)(3-R3-5-Me-C5H2)}MCl2: Synthesis, Structure,
 Stereochemistry, and Use in Highly Isoselective Propylene Polymerization
;
_journal_coden_ASTM ORGND7
_journal_issue 2
_journal_name_full Organometallics
_journal_page_first 263
_journal_page_last 272
_journal_paper_doi 10.1021/om100897j
_journal_volume 30
_journal_year 2011
_chemical_formula_sum 'C38 H44 Cl2 Zr'
_chemical_formula_weight 662.85
_space_group_IT_number 14
_symmetry_cell_setting monoclinic
_symmetry_space_group_name_Hall '-P 2ybc'
_symmetry_space_group_name_H-M 'P 1 21/c 1'
_atom_sites_solution_hydrogens geom
_atom_sites_solution_primary direct
_atom_sites_solution_secondary difmap
_audit_creation_method SHELXL-97
_cell_angle_alpha 90.00
_cell_angle_beta 101.8310(10)
_cell_angle_gamma 90.00
_cell_formula_units_Z 4
_cell_length_a 11.0734(2)
_cell_length_b 26.3223(4)
_cell_length_c 11.6259(2)
_cell_measurement_reflns_used 7699
_cell_measurement_temperature 173(2)
_cell_volume 3316.70(10)
_computing_cell_refinement DENZO-SMN
_computing_data_collection 'Nonius Collect'
_computing_data_reduction DENZO-SMN
_computing_molecular_graphics 'SHELXTL NT'
_computing_publication_material 'SHELXTL NT'
_computing_structure_refinement 'SHELXL-97 (Sheldrick, 1997)'
_computing_structure_solution 'SHELXS-97 (Sheldrick, 1990)'
_diffrn_ambient_temperature 173(2)
_diffrn_detector_area_resol_mean 9
_diffrn_measured_fraction_theta_full 1.000
_diffrn_measured_fraction_theta_max 1.000
_diffrn_measurement_device_type 'Nonius KappaCCD'
_diffrn_radiation_monochromator graphite
_diffrn_radiation_source 'fine-focus rotating anode'
_diffrn_radiation_type MoK\a
_diffrn_radiation_wavelength 0.71073
_diffrn_reflns_av_R_equivalents 0.0380
_diffrn_reflns_av_sigmaI/netI 0.0561
_diffrn_reflns_limit_h_max 14
_diffrn_reflns_limit_h_min -14
_diffrn_reflns_limit_k_max 34
_diffrn_reflns_limit_k_min -34
_diffrn_reflns_limit_l_max 15
_diffrn_reflns_limit_l_min -15
_diffrn_reflns_number 14977
_diffrn_reflns_theta_full 27.48
_diffrn_reflns_theta_max 27.48
_diffrn_reflns_theta_min 1.55
_exptl_absorpt_coefficient_mu 0.517
_exptl_absorpt_correction_T_max 0.9264
_exptl_absorpt_correction_T_min 0.9036
_exptl_absorpt_correction_type 'empirical (Scalepack)'
_exptl_crystal_colour red
_exptl_crystal_density_diffrn 1.327
_exptl_crystal_density_method 'not measured'
_exptl_crystal_description plate
_exptl_crystal_F_000 1384
_exptl_crystal_size_max 0.20
_exptl_crystal_size_mid 0.20
_exptl_crystal_size_min 0.15
_refine_diff_density_max 0.367
_refine_diff_density_min -0.455
_refine_diff_density_rms 0.076
_refine_ls_extinction_method none
_refine_ls_goodness_of_fit_ref 1.025
_refine_ls_hydrogen_treatment 'riding model'
_refine_ls_matrix_type full
_refine_ls_number_parameters 370
_refine_ls_number_reflns 7603
_refine_ls_number_restraints 0
_refine_ls_restrained_S_all 1.025
_refine_ls_R_factor_all 0.0598
_refine_ls_R_factor_gt 0.0358
_refine_ls_shift/su_max 0.010
_refine_ls_shift/su_mean 0.001
_refine_ls_structure_factor_coef Fsqd
_refine_ls_weighting_details 'calc w=1/[\s^2^(Fo^2^)+(0.0612P)^2^+0.0000P] where P=(Fo^2^+2Fc^2^)/3'
_refine_ls_weighting_scheme calc
_refine_ls_wR_factor_gt 0.0897
_refine_ls_wR_factor_ref 0.1103
_reflns_number_gt 5595
_reflns_number_total 7603
_reflns_threshold_expression >2sigma(I)
_cod_data_source_file om100897j_si_001.cif
_cod_data_source_block ek01_complex_anti3a
_cod_depositor_comments
;
The following automatic conversions were performed:

'_symmetry_cell_setting' value 'Monoclinic' changed to 'monoclinic'
according to the built-in table from CIF Core dictionary named
'cif_core.dic' version 2.4.1 from 2010-06-29.

Automatic conversion script
Id: cif_fix_values 1646 2011-03-28 12:23:43Z adriana 

 Updated bibliographic information.

 Antanas Vaitkus,
 2019-09-24
;
_cod_original_sg_symbol_H-M P2(1)/c
_cod_database_code 4063373

loop_
_symmetry_equiv_pos_as_xyz
'x, y, z'
'-x, y+1/2, -z+1/2'
'-x, -y, -z'
'x, -y-1/2, z-1/2'

loop_
_atom_site_label
_atom_site_type_symbol
_atom_site_fract_x
_atom_site_fract_y
_atom_site_fract_z
_atom_site_U_iso_or_equiv
_atom_site_adp_type
_atom_site_occupancy
_atom_site_symmetry_multiplicity
_atom_site_calc_flag
_atom_site_refinement_flags
_atom_site_disorder_assembly
_atom_site_disorder_group
Zr1 Zr 0.67781(2) 0.130925(9) 0.78091(2) 0.02072(9) Uani 1 1 d . . .
Cl1 Cl 0.69338(6) 0.05116(2) 0.88529(6) 0.03422(17) Uani 1 1 d . . .
C1 C 0.6351(2) 0.17177(9) 0.5278(2) 0.0216(5) Uani 1 1 d . . .
H1A H 0.6399 0.2096 0.5218 0.026 Uiso 1 1 calc R . .
Cl2 Cl 0.71932(6) 0.18766(3) 0.94889(6) 0.03587(18) Uani 1 1 d . . .
C11 C 0.5400(2) 0.15936(9) 0.6015(2) 0.0223(5) Uani 1 1 d . . .
C12 C 0.5120(2) 0.19081(9) 0.6914(2) 0.0255(6) Uani 1 1 d . . .
C12A C 0.5318(3) 0.24736(9) 0.7047(3) 0.0351(7) Uani 1 1 d . . .
H12A H 0.4575 0.2652 0.6641 0.053 Uiso 1 1 calc R . .
H12B H 0.6020 0.2573 0.6704 0.053 Uiso 1 1 calc R . .
H12C H 0.5487 0.2563 0.7883 0.053 Uiso 1 1 calc R . .
C13 C 0.4552(2) 0.15957(10) 0.7660(2) 0.0271(6) Uani 1 1 d . . .
H13A H 0.4196 0.1721 0.8331 0.033 Uiso 1 1 calc R . .
C14 C 0.4439(2) 0.10968(9) 0.7216(2) 0.0241(5) Uani 1 1 d . . .
C14D C 0.3985(3) 0.01563(10) 0.7146(3) 0.0388(7) Uani 1 1 d . . .
H14A H 0.4825 0.0070 0.7553 0.058 Uiso 1 1 calc R . .
H14B H 0.3946 0.0165 0.6296 0.058 Uiso 1 1 calc R . .
H14C H 0.3408 -0.0100 0.7325 0.058 Uiso 1 1 calc R . .
C14C C 0.3677(3) 0.06630(12) 0.8886(3) 0.0421(8) Uani 1 1 d . . .
H14D H 0.4516 0.0580 0.9300 0.063 Uiso 1 1 calc R . .
H14E H 0.3104 0.0403 0.9055 0.063 Uiso 1 1 calc R . .
H14F H 0.3439 0.0995 0.9149 0.063 Uiso 1 1 calc R . .
C14B C 0.2308(3) 0.08088(12) 0.6914(3) 0.0405(7) Uani 1 1 d . . .
H14G H 0.2074 0.1142 0.7172 0.061 Uiso 1 1 calc R . .
H14H H 0.1738 0.0550 0.7095 0.061 Uiso 1 1 calc R . .
H14I H 0.2272 0.0816 0.6064 0.061 Uiso 1 1 calc R . .
C14A C 0.3631(2) 0.06799(10) 0.7558(2) 0.0302(6) Uani 1 1 d . . .
C15 C 0.5010(2) 0.10900(9) 0.6229(2) 0.0222(5) Uani 1 1 d . . .
H15A H 0.4986 0.0797 0.5677 0.027 Uiso 1 1 calc R . .
C21 C 0.6130(2) 0.15029(9) 0.4039(2) 0.0233(5) Uani 1 1 d . . .
C22 C 0.4966(3) 0.13529(10) 0.3430(2) 0.0291(6) Uani 1 1 d . . .
H22A H 0.4283 0.1365 0.3808 0.035 Uiso 1 1 calc R . .
C23 C 0.4798(3) 0.11856(11) 0.2268(3) 0.0369(7) Uani 1 1 d . . .
H23A H 0.4005 0.1080 0.1861 0.044 Uiso 1 1 calc R . .
C24 C 0.5787(3) 0.11737(11) 0.1710(3) 0.0369(7) Uani 1 1 d . . .
H24A H 0.5673 0.1064 0.0917 0.044 Uiso 1 1 calc R . .
C25 C 0.6938(3) 0.13215(10) 0.2310(3) 0.0337(7) Uani 1 1 d . . .
H25A H 0.7619 0.1313 0.1928 0.040 Uiso 1 1 calc R . .
C26 C 0.7108(2) 0.14810(10) 0.3458(2) 0.0291(6) Uani 1 1 d . . .
H26A H 0.7909 0.1578 0.3862 0.035 Uiso 1 1 calc R . .
C31 C 0.7535(2) 0.15347(9) 0.6079(2) 0.0209(5) Uani 1 1 d . . .
C32 C 0.7912(2) 0.10101(9) 0.6279(2) 0.0209(5) Uani 1 1 d . . .
C33 C 0.7490(2) 0.05521(9) 0.5692(2) 0.0250(6) Uani 1 1 d . . .
H33A H 0.6839 0.0556 0.5018 0.030 Uiso 1 1 calc R . .
C34 C 0.8037(2) 0.01027(10) 0.6109(2) 0.0284(6) Uani 1 1 d . . .
H34A H 0.7752 -0.0202 0.5704 0.034 Uiso 1 1 calc R . .
C35 C 0.9007(2) 0.00691(9) 0.7118(2) 0.0257(6) Uani 1 1 d . . .
C35D C 1.0547(3) -0.04355(10) 0.8606(3) 0.0405(7) Uani 1 1 d . . .
H35A H 1.1230 -0.0227 0.8451 0.061 Uiso 1 1 calc R . .
H35B H 1.0843 -0.0781 0.8816 0.061 Uiso 1 1 calc R . .
H35C H 1.0226 -0.0287 0.9256 0.061 Uiso 1 1 calc R . .
C35A C 0.9521(3) -0.04536(10) 0.7505(3) 0.0346(7) Uani 1 1 d . . .
C35C C 1.0048(3) -0.06963(13) 0.6510(3) 0.0585(10) Uani 1 1 d . . .
H35D H 1.0707 -0.0480 0.6330 0.088 Uiso 1 1 calc R . .
H35E H 0.9391 -0.0730 0.5807 0.088 Uiso 1 1 calc R . .
H35F H 1.0383 -0.1033 0.6757 0.088 Uiso 1 1 calc R . .
C35B C 0.8471(3) -0.07828(13) 0.7786(4) 0.0745(13) Uani 1 1 d . . .
H35G H 0.7799 -0.0801 0.7092 0.112 Uiso 1 1 calc R . .
H35H H 0.8164 -0.0631 0.8441 0.112 Uiso 1 1 calc R . .
H35I H 0.8781 -0.1126 0.8003 0.112 Uiso 1 1 calc R . .
C36 C 0.9426(2) 0.05108(9) 0.7700(2) 0.0246(6) Uani 1 1 d . . .
H36A H 1.0074 0.0498 0.8375 0.030 Uiso 1 1 calc R . .
C37 C 0.8896(2) 0.09837(9) 0.7297(2) 0.0216(5) Uani 1 1 d . . .
C38 C 0.9171(2) 0.14958(9) 0.7710(2) 0.0219(5) Uani 1 1 d . . .
C39 C 1.0097(2) 0.16949(10) 0.8616(2) 0.0238(5) Uani 1 1 d . . .
H39A H 1.0619 0.1471 0.9134 0.029 Uiso 1 1 calc R . .
C40 C 1.0249(2) 0.22109(9) 0.8754(2) 0.0242(5) Uani 1 1 d . . .
C40A C 1.1302(2) 0.24487(10) 0.9663(2) 0.0282(6) Uani 1 1 d . . .
C40D C 1.2248(3) 0.26692(15) 0.9004(3) 0.0567(10) Uani 1 1 d . . .
H40A H 1.2563 0.2398 0.8570 0.085 Uiso 1 1 calc R . .
H40B H 1.2932 0.2821 0.9568 0.085 Uiso 1 1 calc R . .
H40C H 1.1852 0.2930 0.8452 0.085 Uiso 1 1 calc R . .
C40C C 1.0825(3) 0.28784(13) 1.0327(3) 0.0565(10) Uani 1 1 d . . .
H40D H 1.0217 0.2744 1.0753 0.085 Uiso 1 1 calc R . .
H40E H 1.0437 0.3138 0.9768 0.085 Uiso 1 1 calc R . .
H40F H 1.1515 0.3029 1.0886 0.085 Uiso 1 1 calc R . .
C40B C 1.1927(3) 0.20601(13) 1.0547(3) 0.0656(12) Uani 1 1 d . . .
H40G H 1.1324 0.1919 1.0971 0.098 Uiso 1 1 calc R . .
H40H H 1.2597 0.2223 1.1106 0.098 Uiso 1 1 calc R . .
H40I H 1.2264 0.1786 1.0137 0.098 Uiso 1 1 calc R . .
C41 C 0.9420(2) 0.25337(9) 0.7992(2) 0.0264(6) Uani 1 1 d . . .
H41A H 0.9521 0.2890 0.8092 0.032 Uiso 1 1 calc R . .
C42 C 0.8490(2) 0.23620(9) 0.7124(2) 0.0247(6) Uani 1 1 d . . .
H42A H 0.7946 0.2594 0.6651 0.030 Uiso 1 1 calc R . .
C43 C 0.8349(2) 0.18287(9) 0.6940(2) 0.0213(5) Uani 1 1 d . . .

loop_
_atom_site_aniso_label
_atom_site_aniso_U_11
_atom_site_aniso_U_22
_atom_site_aniso_U_33
_atom_site_aniso_U_23
_atom_site_aniso_U_13
_atom_site_aniso_U_12
Zr1 0.02279(14) 0.02099(14) 0.01760(14) -0.00114(10) 0.00232(10) -0.00138(10)
Cl1 0.0328(4) 0.0333(4) 0.0356(4) 0.0127(3) 0.0045(3) -0.0006(3)
C1 0.0242(13) 0.0182(12) 0.0201(14) 0.0011(10) -0.0006(10) -0.0009(10)
Cl2 0.0409(4) 0.0416(4) 0.0252(4) -0.0130(3) 0.0071(3) -0.0082(3)
C11 0.0212(12) 0.0214(13) 0.0218(14) 0.0016(10) -0.0011(10) -0.0003(10)
C12 0.0200(12) 0.0230(13) 0.0321(16) -0.0040(11) 0.0018(11) 0.0017(10)
C12A 0.0346(16) 0.0231(13) 0.0463(19) -0.0058(13) 0.0053(14) 0.0016(11)
C13 0.0241(13) 0.0293(14) 0.0276(15) -0.0065(12) 0.0043(11) 0.0003(11)
C14 0.0215(13) 0.0267(13) 0.0230(15) -0.0021(11) 0.0016(11) -0.0006(11)
C14D 0.0430(17) 0.0286(15) 0.0448(19) 0.0005(13) 0.0083(15) -0.0121(13)
C14C 0.0452(18) 0.0520(18) 0.0306(18) 0.0010(14) 0.0111(14) -0.0151(15)
C14B 0.0298(15) 0.0459(17) 0.046(2) 0.0024(15) 0.0077(14) -0.0083(13)
C14A 0.0283(14) 0.0326(14) 0.0295(16) -0.0003(12) 0.0054(12) -0.0083(12)
C15 0.0247(13) 0.0197(12) 0.0211(14) -0.0039(10) 0.0025(11) -0.0008(10)
C21 0.0300(14) 0.0192(12) 0.0183(14) 0.0046(10) -0.0003(11) -0.0020(10)
C22 0.0291(14) 0.0326(15) 0.0237(15) 0.0016(12) 0.0012(12) -0.0038(11)
C23 0.0389(17) 0.0397(16) 0.0285(17) 0.0000(13) -0.0014(13) -0.0102(13)
C24 0.0538(19) 0.0342(15) 0.0207(15) -0.0033(12) 0.0033(14) -0.0012(14)
C25 0.0373(16) 0.0368(16) 0.0286(16) 0.0055(13) 0.0103(13) 0.0038(12)
C26 0.0276(14) 0.0341(14) 0.0239(15) 0.0040(12) 0.0008(12) -0.0012(12)
C31 0.0221(12) 0.0213(12) 0.0189(13) 0.0011(10) 0.0034(10) -0.0029(10)
C32 0.0195(12) 0.0224(12) 0.0209(14) -0.0010(10) 0.0045(10) -0.0002(10)
C33 0.0254(13) 0.0245(13) 0.0228(15) -0.0041(11) -0.0004(11) -0.0002(10)
C34 0.0291(14) 0.0228(13) 0.0319(16) -0.0079(12) 0.0030(12) -0.0019(11)
C35 0.0245(13) 0.0216(12) 0.0313(16) -0.0016(11) 0.0067(12) 0.0022(10)
C35D 0.0521(18) 0.0265(14) 0.0385(19) 0.0012(13) -0.0009(15) 0.0119(13)
C35A 0.0347(15) 0.0221(13) 0.0436(19) -0.0018(13) 0.0002(13) 0.0014(11)
C35C 0.063(2) 0.050(2) 0.052(2) -0.0189(17) -0.0121(18) 0.0290(17)
C35B 0.052(2) 0.0393(19) 0.124(4) 0.034(2) 0.000(2) -0.0098(17)
C36 0.0203(12) 0.0268(13) 0.0260(15) 0.0011(11) 0.0029(11) 0.0010(10)
C37 0.0244(13) 0.0210(12) 0.0195(14) -0.0003(10) 0.0048(10) -0.0012(10)
C38 0.0203(12) 0.0231(12) 0.0222(14) 0.0021(11) 0.0040(10) -0.0009(10)
C39 0.0221(12) 0.0257(13) 0.0217(14) 0.0013(11) -0.0001(11) -0.0014(10)
C40 0.0235(13) 0.0267(13) 0.0223(14) -0.0016(11) 0.0046(11) -0.0025(10)
C40A 0.0290(14) 0.0283(14) 0.0244(15) -0.0041(11) -0.0013(11) -0.0072(11)
C40D 0.0362(18) 0.085(3) 0.048(2) -0.0081(19) 0.0066(16) -0.0246(18)
C40C 0.058(2) 0.061(2) 0.046(2) -0.0284(18) 0.0004(18) -0.0060(18)
C40B 0.076(3) 0.0434(19) 0.056(3) 0.0078(17) -0.038(2) -0.0186(18)
C41 0.0312(14) 0.0172(12) 0.0306(16) -0.0021(11) 0.0058(12) -0.0035(10)
C42 0.0260(13) 0.0210(12) 0.0261(15) 0.0019(11) 0.0033(11) 0.0004(10)
C43 0.0213(12) 0.0227(13) 0.0195(14) 0.0004(10) 0.0034(10) -0.0016(10)

loop_
_atom_type_symbol
_atom_type_description
_atom_type_scat_dispersion_real
_atom_type_scat_dispersion_imag
_atom_type_scat_source
C C 0.0033 0.0016 'International Tables Vol C Tables 4.2.6.8 and 6.1.1.4'
H H 0.0000 0.0000 'International Tables Vol C Tables 4.2.6.8 and 6.1.1.4'
Cl Cl 0.1484 0.1585 'International Tables Vol C Tables 4.2.6.8 and 6.1.1.4'
Zr Zr -2.9673 0.5597 'International Tables Vol C Tables 4.2.6.8 and 6.1.1.4'

loop_
_geom_angle_atom_site_label_1
_geom_angle_atom_site_label_2
_geom_angle_atom_site_label_3
_geom_angle
_geom_angle_site_symmetry_1
_geom_angle_site_symmetry_3
_geom_angle_publ_flag
C31 Zr1 Cl1 129.30(6) . . ?
C31 Zr1 Cl2 118.68(6) . . ?
Cl1 Zr1 Cl2 98.54(3) . . ?
C31 Zr1 C11 58.21(8) . . ?
Cl1 Zr1 C11 131.72(6) . . ?
Cl2 Zr1 C11 118.82(6) . . ?
C31 Zr1 C15 78.15(8) . . ?
Cl1 Zr1 C15 97.76(6) . . ?
Cl2 Zr1 C15 137.30(6) . . ?
C11 Zr1 C15 33.99(8) . . ?
C31 Zr1 C12 81.24(8) . . ?
Cl1 Zr1 C12 137.22(6) . . ?
Cl2 Zr1 C12 87.04(6) . . ?
C11 Zr1 C12 33.47(8) . . ?
C15 Zr1 C12 55.19(8) . . ?
C31 Zr1 C32 34.20(8) . . ?
Cl1 Zr1 C32 95.10(6) . . ?
Cl2 Zr1 C32 136.48(6) . . ?
C11 Zr1 C32 78.81(8) . . ?
C15 Zr1 C32 80.48(8) . . ?
C12 Zr1 C32 109.73(8) . . ?
C31 Zr1 C13 111.58(9) . . ?
Cl1 Zr1 C13 105.07(6) . . ?
Cl2 Zr1 C13 83.90(6) . . ?
C11 Zr1 C13 54.80(8) . . ?
C15 Zr1 C13 53.75(8) . . ?
C12 Zr1 C13 33.00(8) . . ?
C32 Zr1 C13 131.53(8) . . ?
C31 Zr1 C43 33.12(8) . . ?
Cl1 Zr1 C43 132.42(6) . . ?
Cl2 Zr1 C43 87.55(6) . . ?
C11 Zr1 C43 81.72(8) . . ?
C15 Zr1 C43 109.24(8) . . ?
C12 Zr1 C43 89.97(8) . . ?
C32 Zr1 C43 53.94(7) . . ?
C13 Zr1 C43 122.51(8) . . ?
C31 Zr1 C14 109.29(8) . . ?
Cl1 Zr1 C14 84.89(6) . . ?
Cl2 Zr1 C14 111.07(6) . . ?
C11 Zr1 C14 54.84(8) . . ?
C15 Zr1 C14 32.40(8) . . ?
C12 Zr1 C14 54.14(8) . . ?
C32 Zr1 C14 111.18(8) . . ?
C13 Zr1 C14 31.68(8) . . ?
C43 Zr1 C14 136.55(8) . . ?
C31 Zr1 C37 54.66(8) . . ?
Cl1 Zr1 C37 81.83(5) . . ?
Cl2 Zr1 C37 110.25(6) . . ?
C11 Zr1 C37 109.37(8) . . ?
C15 Zr1 C37 110.99(8) . . ?
C12 Zr1 C37 135.81(8) . . ?
C32 Zr1 C37 31.97(8) . . ?
C13 Zr1 C37 163.49(8) . . ?
C43 Zr1 C37 52.38(7) . . ?
C14 Zr1 C37 137.97(8) . . ?
C31 Zr1 C38 53.90(8) . . ?
Cl1 Zr1 C38 102.03(5) . . ?
Cl2 Zr1 C38 84.12(6) . . ?
C11 Zr1 C38 110.67(8) . . ?
C15 Zr1 C38 130.03(8) . . ?
C12 Zr1 C38 120.74(8) . . ?
C32 Zr1 C38 52.58(8) . . ?
C13 Zr1 C38 151.68(8) . . ?
C43 Zr1 C38 31.32(7) . . ?
C14 Zr1 C38 162.42(8) . . ?
C37 Zr1 C38 30.98(7) . . ?
C21 C1 C11 117.3(2) . . ?
C21 C1 C31 114.4(2) . . ?
C11 C1 C31 101.28(19) . . ?
C12 C11 C15 107.1(2) . . ?
C12 C11 C1 124.8(2) . . ?
C15 C11 C1 124.4(2) . . ?
C12 C11 Zr1 75.04(15) . . ?
C15 C11 Zr1 74.06(14) . . ?
C1 C11 Zr1 99.45(15) . . ?
C11 C12 C13 107.5(2) . . ?
C11 C12 C12A 127.1(2) . . ?
C13 C12 C12A 125.3(2) . . ?
C11 C12 Zr1 71.49(14) . . ?
C13 C12 Zr1 76.11(15) . . ?
C12A C12 Zr1 120.31(18) . . ?
C14 C13 C12 109.4(2) . . ?
C14 C13 Zr1 76.21(14) . . ?
C12 C13 Zr1 70.89(13) . . ?
C13 C14 C15 106.7(2) . . ?
C13 C14 C14A 126.3(2) . . ?
C15 C14 C14A 125.9(2) . . ?
C13 C14 Zr1 72.11(14) . . ?
C15 C14 Zr1 68.43(14) . . ?
C14A C14 Zr1 133.89(18) . . ?
C14 C14A C14C 112.6(2) . . ?
C14 C14A C14D 111.4(2) . . ?
C14C C14A C14D 109.3(2) . . ?
C14 C14A C14B 105.4(2) . . ?
C14C C14A C14B 109.1(2) . . ?
C14D C14A C14B 108.9(2) . . ?
C14 C15 C11 109.2(2) . . ?
C14 C15 Zr1 79.17(15) . . ?
C11 C15 Zr1 71.95(14) . . ?
C26 C21 C22 118.2(2) . . ?
C26 C21 C1 119.1(2) . . ?
C22 C21 C1 122.6(2) . . ?
C23 C22 C21 120.4(3) . . ?
C24 C23 C22 120.0(3) . . ?
C25 C24 C23 119.7(3) . . ?
C26 C25 C24 120.4(3) . . ?
C25 C26 C21 121.3(3) . . ?
C43 C31 C32 106.5(2) . . ?
C43 C31 C1 126.7(2) . . ?
C32 C31 C1 125.7(2) . . ?
C43 C31 Zr1 79.96(14) . . ?
C32 C31 Zr1 76.64(13) . . ?
C1 C31 Zr1 100.66(14) . . ?
C33 C32 C37 118.4(2) . . ?
C33 C32 C31 132.7(2) . . ?
C37 C32 C31 108.9(2) . . ?
C33 C32 Zr1 116.49(16) . . ?
C37 C32 Zr1 80.59(14) . . ?
C31 C32 Zr1 69.16(13) . . ?
C34 C33 C32 119.0(2) . . ?
C33 C34 C35 123.3(2) . . ?
C36 C35 C34 118.3(2) . . ?
C36 C35 C35A 123.4(2) . . ?
C34 C35 C35A 118.3(2) . . ?
C35 C35A C35D 112.8(2) . . ?
C35 C35A C35C 109.2(3) . . ?
C35D C35A C35C 108.2(2) . . ?
C35 C35A C35B 108.6(2) . . ?
C35D C35A C35B 107.7(3) . . ?
C35C C35A C35B 110.2(3) . . ?
C35 C36 C37 120.4(2) . . ?
C36 C37 C32 120.5(2) . . ?
C36 C37 C38 131.9(2) . . ?
C32 C37 C38 107.6(2) . . ?
C36 C37 Zr1 122.05(16) . . ?
C32 C37 Zr1 67.44(13) . . ?
C38 C37 Zr1 76.20(13) . . ?
C39 C38 C43 120.6(2) . . ?
C39 C38 C37 131.8(2) . . ?
C43 C38 C37 107.4(2) . . ?
C39 C38 Zr1 126.87(17) . . ?
C43 C38 Zr1 68.76(13) . . ?
C37 C38 Zr1 72.82(13) . . ?
C40 C39 C38 120.5(2) . . ?
C39 C40 C41 118.1(2) . . ?
C39 C40 C40A 122.7(2) . . ?
C41 C40 C40A 119.2(2) . . ?
C40B C40A C40C 108.4(3) . . ?
C40B C40A C40D 109.3(3) . . ?
C40C C40A C40D 108.4(3) . . ?
C40B C40A C40 111.6(2) . . ?
C40C C40A C40 111.0(2) . . ?
C40D C40A C40 108.1(2) . . ?
C42 C41 C40 123.9(2) . . ?
C41 C42 C43 118.8(2) . . ?
C42 C43 C31 132.3(2) . . ?
C42 C43 C38 118.1(2) . . ?
C31 C43 C38 109.5(2) . . ?
C42 C43 Zr1 121.78(16) . . ?
C31 C43 Zr1 66.92(13) . . ?
C38 C43 Zr1 79.92(13) . . ?

loop_
_geom_bond_atom_site_label_1
_geom_bond_atom_site_label_2
_geom_bond_distance
_geom_bond_site_symmetry_2
_geom_bond_publ_flag
Zr1 C31 2.407(2) . ?
Zr1 Cl1 2.4136(7) . ?
Zr1 Cl2 2.4263(7) . ?
Zr1 C11 2.436(2) . ?
Zr1 C15 2.463(2) . ?
Zr1 C12 2.481(2) . ?
Zr1 C32 2.505(2) . ?
Zr1 C13 2.549(2) . ?
Zr1 C43 2.576(2) . ?
Zr1 C14 2.601(2) . ?
Zr1 C37 2.677(2) . ?
Zr1 C38 2.721(2) . ?
C1 C21 1.519(3) . ?
C1 C11 1.523(3) . ?
C1 C31 1.523(3) . ?
C11 C12 1.416(4) . ?
C11 C15 1.432(3) . ?
C12 C13 1.430(4) . ?
C12 C12A 1.508(3) . ?
C13 C14 1.407(4) . ?
C14 C15 1.419(3) . ?
C14 C14A 1.519(4) . ?
C14D C14A 1.536(4) . ?
C14C C14A 1.534(4) . ?
C14B C14A 1.540(4) . ?
C21 C26 1.390(4) . ?
C21 C22 1.395(4) . ?
C22 C23 1.396(4) . ?
C23 C24 1.383(4) . ?
C24 C25 1.378(4) . ?
C25 C26 1.375(4) . ?
C31 C43 1.429(3) . ?
C31 C32 1.447(3) . ?
C32 C33 1.417(3) . ?
C32 C37 1.437(3) . ?
C33 C34 1.371(4) . ?
C34 C35 1.422(4) . ?
C35 C36 1.376(3) . ?
C35 C35A 1.521(4) . ?
C35D C35A 1.527(4) . ?
C35A C35C 1.538(4) . ?
C35A C35B 1.538(4) . ?
C36 C37 1.414(3) . ?
C37 C38 1.442(3) . ?
C38 C39 1.412(4) . ?
C38 C43 1.437(3) . ?
C39 C40 1.374(3) . ?
C40 C41 1.420(4) . ?
C40 C40A 1.537(4) . ?
C40A C40B 1.513(4) . ?
C40A C40C 1.523(4) . ?
C40A C40D 1.533(4) . ?
C41 C42 1.362(4) . ?
C42 C43 1.424(3) . ?

loop_
_geom_torsion_atom_site_label_1
_geom_torsion_atom_site_label_2
_geom_torsion_atom_site_label_3
_geom_torsion_atom_site_label_4
_geom_torsion
_geom_torsion_site_symmetry_1
_geom_torsion_site_symmetry_2
_geom_torsion_site_symmetry_3
_geom_torsion_site_symmetry_4
_geom_torsion_publ_flag
C21 C1 C11 C12 -150.9(2) . . . . ?
C31 C1 C11 C12 83.8(3) . . . . ?
C21 C1 C11 C15 53.7(3) . . . . ?
C31 C1 C11 C15 -71.5(3) . . . . ?
C21 C1 C11 Zr1 130.77(18) . . . . ?
C31 C1 C11 Zr1 5.56(18) . . . . ?
C31 Zr1 C11 C12 -127.76(16) . . . . ?
Cl1 Zr1 C11 C12 115.76(13) . . . . ?
Cl2 Zr1 C11 C12 -20.10(15) . . . . ?
C15 Zr1 C11 C12 113.1(2) . . . . ?
C32 Zr1 C11 C12 -157.39(15) . . . . ?
C13 Zr1 C11 C12 37.45(14) . . . . ?
C43 Zr1 C11 C12 -102.66(14) . . . . ?
C14 Zr1 C11 C12 76.48(15) . . . . ?
C37 Zr1 C11 C12 -147.84(13) . . . . ?
C38 Zr1 C11 C12 -114.84(14) . . . . ?
C31 Zr1 C11 C15 119.15(16) . . . . ?
Cl1 Zr1 C11 C15 2.67(17) . . . . ?
Cl2 Zr1 C11 C15 -133.18(12) . . . . ?
C12 Zr1 C11 C15 -113.1(2) . . . . ?
C32 Zr1 C11 C15 89.53(14) . . . . ?
C13 Zr1 C11 C15 -75.63(14) . . . . ?
C43 Zr1 C11 C15 144.25(14) . . . . ?
C14 Zr1 C11 C15 -36.61(13) . . . . ?
C37 Zr1 C11 C15 99.07(14) . . . . ?
C38 Zr1 C11 C15 132.07(13) . . . . ?
C31 Zr1 C11 C1 -4.06(13) . . . . ?
Cl1 Zr1 C11 C1 -120.53(13) . . . . ?
Cl2 Zr1 C11 C1 103.61(14) . . . . ?
C15 Zr1 C11 C1 -123.2(2) . . . . ?
C12 Zr1 C11 C1 123.7(2) . . . . ?
C32 Zr1 C11 C1 -33.68(14) . . . . ?
C13 Zr1 C11 C1 161.16(18) . . . . ?
C43 Zr1 C11 C1 21.05(14) . . . . ?
C14 Zr1 C11 C1 -159.82(18) . . . . ?
C37 Zr1 C11 C1 -24.13(16) . . . . ?
C38 Zr1 C11 C1 8.87(16) . . . . ?
C15 C11 C12 C13 -0.5(3) . . . . ?
C1 C11 C12 C13 -159.4(2) . . . . ?
Zr1 C11 C12 C13 -68.21(18) . . . . ?
C15 C11 C12 C12A -177.8(2) . . . . ?
C1 C11 C12 C12A 23.3(4) . . . . ?
Zr1 C11 C12 C12A 114.5(3) . . . . ?
C15 C11 C12 Zr1 67.71(17) . . . . ?
C1 C11 C12 Zr1 -91.2(2) . . . . ?
C31 Zr1 C12 C11 42.84(14) . . . . ?
Cl1 Zr1 C12 C11 -98.16(15) . . . . ?
Cl2 Zr1 C12 C11 162.46(14) . . . . ?
C15 Zr1 C12 C11 -38.77(14) . . . . ?
C32 Zr1 C12 C11 23.62(16) . . . . ?
C13 Zr1 C12 C11 -114.2(2) . . . . ?
C43 Zr1 C12 C11 74.91(14) . . . . ?
C14 Zr1 C12 C11 -78.75(15) . . . . ?
C37 Zr1 C12 C11 46.10(18) . . . . ?
C38 Zr1 C12 C11 81.08(15) . . . . ?
C31 Zr1 C12 C13 157.02(16) . . . . ?
Cl1 Zr1 C12 C13 16.03(19) . . . . ?
Cl2 Zr1 C12 C13 -83.36(14) . . . . ?
C11 Zr1 C12 C13 114.2(2) . . . . ?
C15 Zr1 C12 C13 75.41(15) . . . . ?
C32 Zr1 C12 C13 137.81(14) . . . . ?
C43 Zr1 C12 C13 -170.90(15) . . . . ?
C14 Zr1 C12 C13 35.44(14) . . . . ?
C37 Zr1 C12 C13 160.28(14) . . . . ?
C38 Zr1 C12 C13 -164.73(14) . . . . ?
C31 Zr1 C12 C12A -79.9(2) . . . . ?
Cl1 Zr1 C12 C12A 139.05(18) . . . . ?
Cl2 Zr1 C12 C12A 39.7(2) . . . . ?
C11 Zr1 C12 C12A -122.8(3) . . . . ?
C15 Zr1 C12 C12A -161.6(2) . . . . ?
C32 Zr1 C12 C12A -99.2(2) . . . . ?
C13 Zr1 C12 C12A 123.0(3) . . . . ?
C43 Zr1 C12 C12A -47.9(2) . . . . ?
C14 Zr1 C12 C12A 158.5(2) . . . . ?
C37 Zr1 C12 C12A -76.7(2) . . . . ?
C38 Zr1 C12 C12A -41.7(2) . . . . ?
C11 C12 C13 C14 -2.0(3) . . . . ?
C12A C12 C13 C14 175.4(2) . . . . ?
Zr1 C12 C13 C14 -67.08(18) . . . . ?
C11 C12 C13 Zr1 65.11(17) . . . . ?
C12A C12 C13 Zr1 -117.5(3) . . . . ?
C31 Zr1 C13 C14 92.03(16) . . . . ?
Cl1 Zr1 C13 C14 -52.26(15) . . . . ?
Cl2 Zr1 C13 C14 -149.50(15) . . . . ?
C11 Zr1 C13 C14 78.54(16) . . . . ?
C15 Zr1 C13 C14 36.35(15) . . . . ?
C12 Zr1 C13 C14 116.5(2) . . . . ?
C32 Zr1 C13 C14 58.93(18) . . . . ?
C43 Zr1 C13 C14 127.34(15) . . . . ?
C37 Zr1 C13 C14 60.7(3) . . . . ?
C38 Zr1 C13 C14 145.04(17) . . . . ?
C31 Zr1 C13 C12 -24.51(17) . . . . ?
Cl1 Zr1 C13 C12 -168.80(13) . . . . ?
Cl2 Zr1 C13 C12 93.96(14) . . . . ?
C11 Zr1 C13 C12 -38.00(14) . . . . ?
C15 Zr1 C13 C12 -80.19(16) . . . . ?
C32 Zr1 C13 C12 -57.61(18) . . . . ?
C43 Zr1 C13 C12 10.80(18) . . . . ?
C14 Zr1 C13 C12 -116.5(2) . . . . ?
C37 Zr1 C13 C12 -55.8(3) . . . . ?
C38 Zr1 C13 C12 28.5(2) . . . . ?
C12 C13 C14 C15 3.7(3) . . . . ?
Zr1 C13 C14 C15 -60.00(18) . . . . ?
C12 C13 C14 C14A -164.5(2) . . . . ?
Zr1 C13 C14 C14A 131.8(3) . . . . ?
C12 C13 C14 Zr1 63.66(18) . . . . ?
C31 Zr1 C14 C13 -100.08(16) . . . . ?
Cl1 Zr1 C14 C13 129.94(15) . . . . ?
Cl2 Zr1 C14 C13 32.74(16) . . . . ?
C11 Zr1 C14 C13 -78.39(16) . . . . ?
C15 Zr1 C14 C13 -116.9(2) . . . . ?
C12 Zr1 C14 C13 -36.96(15) . . . . ?
C32 Zr1 C14 C13 -136.55(15) . . . . ?
C43 Zr1 C14 C13 -77.14(18) . . . . ?
C37 Zr1 C14 C13 -158.27(15) . . . . ?
C38 Zr1 C14 C13 -115.8(3) . . . . ?
C31 Zr1 C14 C15 16.78(16) . . . . ?
Cl1 Zr1 C14 C15 -113.20(14) . . . . ?
Cl2 Zr1 C14 C15 149.60(13) . . . . ?
C11 Zr1 C14 C15 38.48(14) . . . . ?
C12 Zr1 C14 C15 79.90(15) . . . . ?
C32 Zr1 C14 C15 -19.69(16) . . . . ?
C13 Zr1 C14 C15 116.9(2) . . . . ?
C43 Zr1 C14 C15 39.72(19) . . . . ?
C37 Zr1 C14 C15 -41.41(19) . . . . ?
C38 Zr1 C14 C15 1.0(3) . . . . ?
C31 Zr1 C14 C14A 136.4(2) . . . . ?
Cl1 Zr1 C14 C14A 6.4(2) . . . . ?
Cl2 Zr1 C14 C14A -90.8(2) . . . . ?
C11 Zr1 C14 C14A 158.1(3) . . . . ?
C15 Zr1 C14 C14A 119.6(3) . . . . ?
C12 Zr1 C14 C14A -160.5(3) . . . . ?
C32 Zr1 C14 C14A 99.9(2) . . . . ?
C13 Zr1 C14 C14A -123.5(3) . . . . ?
C43 Zr1 C14 C14A 159.3(2) . . . . ?
C37 Zr1 C14 C14A 78.2(3) . . . . ?
C38 Zr1 C14 C14A 120.7(3) . . . . ?
C13 C14 C14A C14C -42.2(4) . . . . ?
C15 C14 C14A C14C 151.8(3) . . . . ?
Zr1 C14 C14A C14C 58.0(3) . . . . ?
C13 C14 C14A C14D -165.4(3) . . . . ?
C15 C14 C14A C14D 28.6(4) . . . . ?
Zr1 C14 C14A C14D -65.2(3) . . . . ?
C13 C14 C14A C14B 76.7(3) . . . . ?
C15 C14 C14A C14B -89.3(3) . . . . ?
Zr1 C14 C14A C14B 176.87(19) . . . . ?
C13 C14 C15 C11 -4.0(3) . . . . ?
C14A C14 C15 C11 164.3(2) . . . . ?
Zr1 C14 C15 C11 -66.38(17) . . . . ?
C13 C14 C15 Zr1 62.41(18) . . . . ?
C14A C14 C15 Zr1 -129.4(3) . . . . ?
C12 C11 C15 C14 2.8(3) . . . . ?
C1 C11 C15 C14 161.8(2) . . . . ?
Zr1 C11 C15 C14 71.16(18) . . . . ?
C12 C11 C15 Zr1 -68.38(17) . . . . ?
C1 C11 C15 Zr1 90.7(2) . . . . ?
C31 Zr1 C15 C14 -163.84(15) . . . . ?
Cl1 Zr1 C15 C14 67.51(14) . . . . ?
Cl2 Zr1 C15 C14 -44.12(18) . . . . ?
C11 Zr1 C15 C14 -114.5(2) . . . . ?
C12 Zr1 C15 C14 -76.34(15) . . . . ?
C32 Zr1 C15 C14 161.42(15) . . . . ?
C13 Zr1 C15 C14 -35.52(14) . . . . ?
C43 Zr1 C15 C14 -152.26(14) . . . . ?
C37 Zr1 C15 C14 151.69(13) . . . . ?
C38 Zr1 C15 C14 -179.59(13) . . . . ?
C31 Zr1 C15 C11 -49.33(14) . . . . ?
Cl1 Zr1 C15 C11 -177.99(13) . . . . ?
Cl2 Zr1 C15 C11 70.38(16) . . . . ?
C12 Zr1 C15 C11 38.16(14) . . . . ?
C32 Zr1 C15 C11 -84.08(14) . . . . ?
C13 Zr1 C15 C11 78.98(15) . . . . ?
C43 Zr1 C15 C11 -37.76(15) . . . . ?
C14 Zr1 C15 C11 114.5(2) . . . . ?
C37 Zr1 C15 C11 -93.81(14) . . . . ?
C38 Zr1 C15 C11 -65.09(16) . . . . ?
C11 C1 C21 C26 -162.1(2) . . . . ?
C31 C1 C21 C26 -43.7(3) . . . . ?
C11 C1 C21 C22 21.8(3) . . . . ?
C31 C1 C21 C22 140.2(2) . . . . ?
C26 C21 C22 C23 0.0(4) . . . . ?
C1 C21 C22 C23 176.2(2) . . . . ?
C21 C22 C23 C24 -0.8(4) . . . . ?
C22 C23 C24 C25 0.8(4) . . . . ?
C23 C24 C25 C26 -0.1(4) . . . . ?
C24 C25 C26 C21 -0.7(4) . . . . ?
C22 C21 C26 C25 0.7(4) . . . . ?
C1 C21 C26 C25 -175.6(2) . . . . ?
C21 C1 C31 C43 141.8(2) . . . . ?
C11 C1 C31 C43 -91.0(3) . . . . ?
C21 C1 C31 C32 -51.7(3) . . . . ?
C11 C1 C31 C32 75.5(3) . . . . ?
C21 C1 C31 Zr1 -132.80(17) . . . . ?
C11 C1 C31 Zr1 -5.65(18) . . . . ?
Cl1 Zr1 C31 C43 -109.91(13) . . . . ?
Cl2 Zr1 C31 C43 21.89(16) . . . . ?
C11 Zr1 C31 C43 129.79(16) . . . . ?
C15 Zr1 C31 C43 159.72(15) . . . . ?
C12 Zr1 C31 C43 103.62(15) . . . . ?
C32 Zr1 C31 C43 -109.8(2) . . . . ?
C13 Zr1 C31 C43 116.84(14) . . . . ?
C14 Zr1 C31 C43 150.62(13) . . . . ?
C37 Zr1 C31 C43 -73.60(15) . . . . ?
C38 Zr1 C31 C43 -35.20(13) . . . . ?
Cl1 Zr1 C31 C32 -0.09(16) . . . . ?
Cl2 Zr1 C31 C32 131.71(12) . . . . ?
C11 Zr1 C31 C32 -120.38(16) . . . . ?
C15 Zr1 C31 C32 -90.46(14) . . . . ?
C12 Zr1 C31 C32 -146.56(14) . . . . ?
C13 Zr1 C31 C32 -133.34(13) . . . . ?
C43 Zr1 C31 C32 109.8(2) . . . . ?
C14 Zr1 C31 C32 -99.55(14) . . . . ?
C37 Zr1 C31 C32 36.23(13) . . . . ?
C38 Zr1 C31 C32 74.63(14) . . . . ?
Cl1 Zr1 C31 C1 124.36(13) . . . . ?
Cl2 Zr1 C31 C1 -103.83(14) . . . . ?
C11 Zr1 C31 C1 4.07(13) . . . . ?
C15 Zr1 C31 C1 33.99(14) . . . . ?
C12 Zr1 C31 C1 -22.11(14) . . . . ?
C32 Zr1 C31 C1 124.5(2) . . . . ?
C13 Zr1 C31 C1 -8.89(16) . . . . ?
C43 Zr1 C31 C1 -125.7(2) . . . . ?
C14 Zr1 C31 C1 24.90(16) . . . . ?
C37 Zr1 C31 C1 160.68(18) . . . . ?
C38 Zr1 C31 C1 -160.92(18) . . . . ?
C43 C31 C32 C33 -177.6(3) . . . . ?
C1 C31 C32 C33 13.7(4) . . . . ?
Zr1 C31 C32 C33 107.3(3) . . . . ?
C43 C31 C32 C37 3.4(3) . . . . ?
C1 C31 C32 C37 -165.3(2) . . . . ?
Zr1 C31 C32 C37 -71.65(16) . . . . ?
C43 C31 C32 Zr1 75.08(16) . . . . ?
C1 C31 C32 Zr1 -93.6(2) . . . . ?
C31 Zr1 C32 C33 -128.4(2) . . . . ?
Cl1 Zr1 C32 C33 51.49(18) . . . . ?
Cl2 Zr1 C32 C33 159.58(15) . . . . ?
C11 Zr1 C32 C33 -80.07(19) . . . . ?
C15 Zr1 C32 C33 -45.54(19) . . . . ?
C12 Zr1 C32 C33 -93.09(19) . . . . ?
C13 Zr1 C32 C33 -63.8(2) . . . . ?
C43 Zr1 C32 C33 -167.9(2) . . . . ?
C14 Zr1 C32 C33 -35.0(2) . . . . ?
C37 Zr1 C32 C33 117.1(2) . . . . ?
C38 Zr1 C32 C33 152.7(2) . . . . ?
C31 Zr1 C32 C37 114.44(19) . . . . ?
Cl1 Zr1 C32 C37 -65.63(13) . . . . ?
Cl2 Zr1 C32 C37 42.46(17) . . . . ?
C11 Zr1 C32 C37 162.81(15) . . . . ?
C15 Zr1 C32 C37 -162.66(14) . . . . ?
C12 Zr1 C32 C37 149.79(13) . . . . ?
C13 Zr1 C32 C37 179.04(13) . . . . ?
C43 Zr1 C32 C37 74.96(14) . . . . ?
C14 Zr1 C32 C37 -152.11(13) . . . . ?
C38 Zr1 C32 C37 35.62(13) . . . . ?
Cl1 Zr1 C32 C31 179.93(13) . . . . ?
Cl2 Zr1 C32 C31 -71.98(16) . . . . ?
C11 Zr1 C32 C31 48.37(14) . . . . ?
C15 Zr1 C32 C31 82.90(14) . . . . ?
C12 Zr1 C32 C31 35.35(15) . . . . ?
C13 Zr1 C32 C31 64.60(17) . . . . ?
C43 Zr1 C32 C31 -39.48(13) . . . . ?
C14 Zr1 C32 C31 93.45(14) . . . . ?
C37 Zr1 C32 C31 -114.4(2) . . . . ?
C38 Zr1 C32 C31 -78.81(14) . . . . ?
C37 C32 C33 C34 -0.3(3) . . . . ?
C31 C32 C33 C34 -179.2(2) . . . . ?
Zr1 C32 C33 C34 -93.8(2) . . . . ?
C32 C33 C34 C35 0.6(4) . . . . ?
C33 C34 C35 C36 -0.5(4) . . . . ?
C33 C34 C35 C35A 178.9(2) . . . . ?
C36 C35 C35A C35D 0.1(4) . . . . ?
C34 C35 C35A C35D -179.3(2) . . . . ?
C36 C35 C35A C35C -120.3(3) . . . . ?
C34 C35 C35A C35C 60.3(3) . . . . ?
C36 C35 C35A C35B 119.4(3) . . . . ?
C34 C35 C35A C35B -59.9(4) . . . . ?
C34 C35 C36 C37 0.0(4) . . . . ?
C35A C35 C36 C37 -179.4(2) . . . . ?
C35 C36 C37 C32 0.3(4) . . . . ?
C35 C36 C37 C38 -178.2(2) . . . . ?
C35 C36 C37 Zr1 81.3(3) . . . . ?
C33 C32 C37 C36 -0.1(3) . . . . ?
C31 C32 C37 C36 179.0(2) . . . . ?
Zr1 C32 C37 C36 115.0(2) . . . . ?
C33 C32 C37 C38 178.6(2) . . . . ?
C31 C32 C37 C38 -2.2(3) . . . . ?
Zr1 C32 C37 C38 -66.27(17) . . . . ?
C33 C32 C37 Zr1 -115.1(2) . . . . ?
C31 C32 C37 Zr1 64.04(15) . . . . ?
C31 Zr1 C37 C36 -151.7(2) . . . . ?
Cl1 Zr1 C37 C36 0.68(19) . . . . ?
Cl2 Zr1 C37 C36 96.8(2) . . . . ?
C11 Zr1 C37 C36 -130.8(2) . . . . ?
C15 Zr1 C37 C36 -94.5(2) . . . . ?
C12 Zr1 C37 C36 -155.69(18) . . . . ?
C32 Zr1 C37 C36 -112.9(3) . . . . ?
C13 Zr1 C37 C36 -115.4(3) . . . . ?
C43 Zr1 C37 C36 166.8(2) . . . . ?
C14 Zr1 C37 C36 -72.2(2) . . . . ?
C38 Zr1 C37 C36 131.1(3) . . . . ?
C31 Zr1 C37 C32 -38.86(14) . . . . ?
Cl1 Zr1 C37 C32 113.57(13) . . . . ?
Cl2 Zr1 C37 C32 -150.30(12) . . . . ?
C11 Zr1 C37 C32 -17.90(15) . . . . ?
C15 Zr1 C37 C32 18.35(15) . . . . ?
C12 Zr1 C37 C32 -42.81(18) . . . . ?
C13 Zr1 C37 C32 -2.5(3) . . . . ?
C43 Zr1 C37 C32 -80.28(15) . . . . ?
C14 Zr1 C37 C32 40.65(18) . . . . ?
C38 Zr1 C37 C32 -116.0(2) . . . . ?
C31 Zr1 C37 C38 77.17(15) . . . . ?
Cl1 Zr1 C37 C38 -130.41(14) . . . . ?
Cl2 Zr1 C37 C38 -34.27(15) . . . . ?
C11 Zr1 C37 C38 98.13(15) . . . . ?
C15 Zr1 C37 C38 134.37(14) . . . . ?
C12 Zr1 C37 C38 73.22(18) . . . . ?
C32 Zr1 C37 C38 116.0(2) . . . . ?
C13 Zr1 C37 C38 113.5(3) . . . . ?
C43 Zr1 C37 C38 35.74(14) . . . . ?
C14 Zr1 C37 C38 156.68(14) . . . . ?
C36 C37 C38 C39 3.6(5) . . . . ?
C32 C37 C38 C39 -175.0(2) . . . . ?
Zr1 C37 C38 C39 124.5(3) . . . . ?
C36 C37 C38 C43 178.7(2) . . . . ?
C32 C37 C38 C43 0.1(3) . . . . ?
Zr1 C37 C38 C43 -60.38(16) . . . . ?
C36 C37 C38 Zr1 -120.9(3) . . . . ?
C32 C37 C38 Zr1 60.51(16) . . . . ?
C31 Zr1 C38 C39 150.3(2) . . . . ?
Cl1 Zr1 C38 C39 -79.4(2) . . . . ?
Cl2 Zr1 C38 C39 18.1(2) . . . . ?
C11 Zr1 C38 C39 136.7(2) . . . . ?
C15 Zr1 C38 C39 169.51(19) . . . . ?
C12 Zr1 C38 C39 101.1(2) . . . . ?
C32 Zr1 C38 C39 -166.7(2) . . . . ?
C13 Zr1 C38 C39 83.5(3) . . . . ?
C43 Zr1 C38 C39 113.0(3) . . . . ?
C14 Zr1 C38 C39 168.8(2) . . . . ?
C37 Zr1 C38 C39 -129.8(3) . . . . ?
C31 Zr1 C38 C43 37.28(14) . . . . ?
Cl1 Zr1 C38 C43 167.53(13) . . . . ?
Cl2 Zr1 C38 C43 -94.96(14) . . . . ?
C11 Zr1 C38 C43 23.67(16) . . . . ?
C15 Zr1 C38 C43 56.48(17) . . . . ?
C12 Zr1 C38 C43 -11.94(17) . . . . ?
C32 Zr1 C38 C43 80.32(15) . . . . ?
C13 Zr1 C38 C43 -29.5(2) . . . . ?
C14 Zr1 C38 C43 55.8(3) . . . . ?
C37 Zr1 C38 C43 117.1(2) . . . . ?
C31 Zr1 C38 C37 -79.85(15) . . . . ?
Cl1 Zr1 C38 C37 50.41(14) . . . . ?
Cl2 Zr1 C38 C37 147.92(14) . . . . ?
C11 Zr1 C38 C37 -93.46(15) . . . . ?
C15 Zr1 C38 C37 -60.65(17) . . . . ?
C12 Zr1 C38 C37 -129.07(14) . . . . ?
C32 Zr1 C38 C37 -36.81(14) . . . . ?
C13 Zr1 C38 C37 -146.67(18) . . . . ?
C43 Zr1 C38 C37 -117.1(2) . . . . ?
C14 Zr1 C38 C37 -61.4(3) . . . . ?
C43 C38 C39 C40 -1.9(4) . . . . ?
C37 C38 C39 C40 172.7(2) . . . . ?
Zr1 C38 C39 C40 -87.2(3) . . . . ?
C38 C39 C40 C41 2.4(4) . . . . ?
C38 C39 C40 C40A -175.2(2) . . . . ?
C39 C40 C40A C40B -13.7(4) . . . . ?
C41 C40 C40A C40B 168.7(3) . . . . ?
C39 C40 C40A C40C -134.7(3) . . . . ?
C41 C40 C40A C40C 47.7(3) . . . . ?
C39 C40 C40A C40D 106.6(3) . . . . ?
C41 C40 C40A C40D -71.0(3) . . . . ?
C39 C40 C41 C42 -0.6(4) . . . . ?
C40A C40 C41 C42 177.1(2) . . . . ?
C40 C41 C42 C43 -1.8(4) . . . . ?
C41 C42 C43 C31 -175.6(3) . . . . ?
C41 C42 C43 C38 2.2(3) . . . . ?
C41 C42 C43 Zr1 97.8(2) . . . . ?
C32 C31 C43 C42 174.6(3) . . . . ?
C1 C31 C43 C42 -16.8(4) . . . . ?
Zr1 C31 C43 C42 -112.7(3) . . . . ?
C32 C31 C43 C38 -3.4(3) . . . . ?
C1 C31 C43 C38 165.2(2) . . . . ?
Zr1 C31 C43 C38 69.34(17) . . . . ?
C32 C31 C43 Zr1 -72.70(15) . . . . ?
C1 C31 C43 Zr1 95.9(2) . . . . ?
C39 C38 C43 C42 -0.4(3) . . . . ?
C37 C38 C43 C42 -176.2(2) . . . . ?
Zr1 C38 C43 C42 120.8(2) . . . . ?
C39 C38 C43 C31 177.8(2) . . . . ?
C37 C38 C43 C31 2.0(3) . . . . ?
Zr1 C38 C43 C31 -60.96(16) . . . . ?
C39 C38 C43 Zr1 -121.2(2) . . . . ?
C37 C38 C43 Zr1 63.00(16) . . . . ?
C31 Zr1 C43 C42 126.6(3) . . . . ?
Cl1 Zr1 C43 C42 -133.58(18) . . . . ?
Cl2 Zr1 C43 C42 -34.2(2) . . . . ?
C11 Zr1 C43 C42 85.4(2) . . . . ?
C15 Zr1 C43 C42 105.6(2) . . . . ?
C12 Zr1 C43 C42 52.8(2) . . . . ?
C32 Zr1 C43 C42 167.5(2) . . . . ?
C13 Zr1 C43 C42 46.9(2) . . . . ?
C14 Zr1 C43 C42 84.3(2) . . . . ?
C37 Zr1 C43 C42 -152.3(2) . . . . ?
C38 Zr1 C43 C42 -117.0(3) . . . . ?
Cl1 Zr1 C43 C31 99.77(14) . . . . ?
Cl2 Zr1 C43 C31 -160.89(14) . . . . ?
C11 Zr1 C43 C31 -41.30(14) . . . . ?
C15 Zr1 C43 C31 -21.06(16) . . . . ?
C12 Zr1 C43 C31 -73.85(15) . . . . ?
C32 Zr1 C43 C31 40.85(14) . . . . ?
C13 Zr1 C43 C31 -79.71(16) . . . . ?
C14 Zr1 C43 C31 -42.32(18) . . . . ?
C37 Zr1 C43 C31 81.06(15) . . . . ?
C38 Zr1 C43 C31 116.4(2) . . . . ?
C31 Zr1 C43 C38 -116.4(2) . . . . ?
Cl1 Zr1 C43 C38 -16.62(17) . . . . ?
Cl2 Zr1 C43 C38 82.72(14) . . . . ?
C11 Zr1 C43 C38 -157.69(15) . . . . ?
C15 Zr1 C43 C38 -137.45(14) . . . . ?
C12 Zr1 C43 C38 169.76(15) . . . . ?
C32 Zr1 C43 C38 -75.54(15) . . . . ?
C13 Zr1 C43 C38 163.90(14) . . . . ?
C14 Zr1 C43 C38 -158.72(14) . . . . ?
C37 Zr1 C43 C38 -35.34(13) . . . . ?
